data_7232261
loop_
_publ_author_name
'Drescher (n\'ee Oschmann), Wiebke'
'Borner, Corinna'
'Tindall, Daniel J.'
'Kleeberg, Christian'

_publ_section_title
;
 Exploring unsymmetrical diboranes(4) as boryl ligand precursors:
 platinum(ii) bis-boryl complexes
;
_journal_issue 7
_journal_name_full 'RSC Advances'
_journal_page_first 3900
_journal_paper_doi 10.1039/C9RA00170K
_journal_volume 9
_journal_year 2019
_chemical_formula_moiety 'C14 H14 B2 N2 O2'
_chemical_formula_sum 'C14 H14 B2 N2 O2'
_chemical_formula_weight 263.89
_space_group_crystal_system monoclinic
_space_group_IT_number 14
_space_group_name_Hall '-P 2yn'
_space_group_name_H-M_alt 'P 1 21/n 1'
_symmetry_space_group_name_Hall '-P 2yn'
_symmetry_space_group_name_H-M 'P 1 21/n 1'
_atom_sites_solution_hydrogens geom
_atom_sites_solution_primary direct
_atom_sites_solution_secondary difmap
_audit_creation_method SHELXL-2018/3
_audit_update_record
;
2018-11-27 deposited with the CCDC.
2019-01-24 downloaded from the CCDC.
;
_cell_angle_alpha 90
_cell_angle_beta 99.637(11)
_cell_angle_gamma 90
_cell_formula_units_Z 2
_cell_length_a 8.4528(9)
_cell_length_b 5.4962(9)
_cell_length_c 14.4612(18)
_cell_measurement_reflns_used 4400
_cell_measurement_temperature 100(2)
_cell_measurement_theta_max 74.01
_cell_measurement_theta_min 3.08
_cell_volume 662.36(15)
_computing_cell_refinement
;
 CrysAlisPro, Agilent Technologies,
 Version 1.171.36.28 (release 01-02-2013 CrysAlis171 .NET)
 (compiled Feb  1 2013,16:14:44)
;
_computing_data_collection
;
 CrysAlisPro, Agilent Technologies,
 Version 1.171.36.28 (release 01-02-2013 CrysAlis171 .NET)
 (compiled Feb  1 2013,16:14:44)
;
_computing_data_reduction
;
 CrysAlisPro, Agilent Technologies,
 Version 1.171.36.28 (release 01-02-2013 CrysAlis171 .NET)
 (compiled Feb  1 2013,16:14:44)
;
_computing_molecular_graphics
;
 Diamond 3.2i, K. Brandenburg, Crystal Impact GbR, Bonn, Germany.
;
_computing_publication_material
;
 WinGX v2013.2 (L. J. Farrugia, J. Appl. Cryst. 2012, 45, 849-854.)
;
_computing_structure_refinement
;
 SHELXL-2013 (G. M. Sheldrick, Acta Cryst. (2008), A64, 112 - 122)
;
_computing_structure_solution
;
 SHELXS-2013 (G. M. Sheldrick, Acta Cryst. (2008). A64, 112-122)
;
_diffrn_ambient_temperature 100(2)
_diffrn_detector_area_resol_mean 10.3543
_diffrn_measured_fraction_theta_full 1.000
_diffrn_measured_fraction_theta_max 1.000
_diffrn_measurement_device_type 'Oxford Diffraction, Xcalibur, Atlas, Nova'
_diffrn_measurement_method \w-scan
_diffrn_radiation_monochromator mirror
_diffrn_radiation_source 'Nova (Cu) X-ray Source'
_diffrn_radiation_type CuK\a
_diffrn_radiation_wavelength 1.54184
_diffrn_reflns_av_R_equivalents 0.0744
_diffrn_reflns_av_unetI/netI 0.0230
_diffrn_reflns_Laue_measured_fraction_full 1.000
_diffrn_reflns_Laue_measured_fraction_max 1.000
_diffrn_reflns_limit_h_max 10
_diffrn_reflns_limit_h_min -10
_diffrn_reflns_limit_k_max 6
_diffrn_reflns_limit_k_min -6
_diffrn_reflns_limit_l_max 17
_diffrn_reflns_limit_l_min -17
_diffrn_reflns_number 15928
_diffrn_reflns_point_group_measured_fraction_full 1.000
_diffrn_reflns_point_group_measured_fraction_max 1.000
_diffrn_reflns_theta_full 67.684
_diffrn_reflns_theta_max 69.952
_diffrn_reflns_theta_min 5.683
_exptl_absorpt_coefficient_mu 0.696
_exptl_absorpt_correction_T_max 1.000
_exptl_absorpt_correction_T_min 0.759
_exptl_absorpt_correction_type multi-scan
_exptl_absorpt_process_details
;
 CrysAlisPro, Agilent Technologies,
 Version 1.171.36.28 (release 01-02-2013 CrysAlis171 .NET)
 (compiled Feb  1 2013,16:14:44)
 Empirical absorption correction using spherical harmonics,
 implemented in SCALE3 ABSPACK scaling algorithm.
;
_exptl_crystal_colour 'clear colourless'
_exptl_crystal_density_diffrn 1.323
_exptl_crystal_description needle
_exptl_crystal_F_000 276
_exptl_crystal_recrystallization_method
;
 Sublimation under dynamic vacuum of 10E-3 mbar at 130 deg C.
;
_exptl_crystal_size_max 0.22
_exptl_crystal_size_mid 0.06
_exptl_crystal_size_min 0.05
_refine_diff_density_max 0.423
_refine_diff_density_min -0.294
_refine_diff_density_rms 0.051
_refine_ls_extinction_method none
_refine_ls_goodness_of_fit_ref 1.081
_refine_ls_hydrogen_treatment constr
_refine_ls_matrix_type full
_refine_ls_number_parameters 92
_refine_ls_number_reflns 1257
_refine_ls_number_restraints 0
_refine_ls_restrained_S_all 1.081
_refine_ls_R_factor_all 0.0554
_refine_ls_R_factor_gt 0.0494
_refine_ls_shift/su_max 0.000
_refine_ls_shift/su_mean 0.000
_refine_ls_structure_factor_coef Fsqd
_refine_ls_weighting_details 'w=1/[\s^2^(Fo^2^)+(0.0909P)^2^+0.1690P] where P=(Fo^2^+2Fc^2^)/3'
_refine_ls_weighting_scheme calc
_refine_ls_wR_factor_gt 0.1411
_refine_ls_wR_factor_ref 0.1474
_reflns_number_gt 1090
_reflns_number_total 1257
_reflns_threshold_expression 'I > 2\s(I)'
_cod_data_source_file c9ra00170k2.cif
_cod_data_source_block dt3ck
_cod_database_code 7232261
_shelx_shelxl_version_number 2018/3
_shelx_space_group_comment
;
The symmetry employed for this shelxl refinement is uniquely defined
by the following loop, which should always be used as a source of
symmetry information in preference to the above space-group names.
They are only intended as comments.
;

loop_
_space_group_symop_operation_xyz
'x, y, z'
'-x+1/2, y+1/2, -z+1/2'
'-x, -y, -z'
'x-1/2, -y-1/2, z-1/2'

loop_
_atom_site_label
_atom_site_type_symbol
_atom_site_fract_x
_atom_site_fract_y
_atom_site_fract_z
_atom_site_U_iso_or_equiv
_atom_site_adp_type
_atom_site_occupancy
_atom_site_site_symmetry_order
_atom_site_calc_flag
_atom_site_refinement_flags_posn
_atom_site_refinement_flags_adp
C1 C 0.47875(19) 0.4125(3) 0.85771(12) 0.0338(4) Uani 1 1 d . .
C2 C 0.4158(2) 0.5631(3) 0.78483(12) 0.0384(5) Uani 1 1 d . .
H2 H 0.309951 0.540671 0.751609 0.046 Uiso 1 1 calc R U
C3 C 0.5134(2) 0.7500(4) 0.76170(13) 0.0417(5) Uani 1 1 d . .
H3 H 0.473582 0.856687 0.711500 0.050 Uiso 1 1 calc R U
C4 C 0.6684(2) 0.7836(4) 0.81072(13) 0.0414(5) Uani 1 1 d . .
H4 H 0.731843 0.913711 0.793837 0.050 Uiso 1 1 calc R U
C5 C 0.73178(19) 0.6295(4) 0.88404(13) 0.0385(5) Uani 1 1 d . .
H5 H 0.837504 0.652126 0.917412 0.046 Uiso 1 1 calc R U
C6 C 0.63577(19) 0.4426(3) 0.90667(11) 0.0339(4) Uani 1 1 d . .
C7 C 0.8152(2) 0.2337(4) 1.03576(13) 0.0410(5) Uani 1 1 d . .
H7A H 0.899456 0.208227 0.997754 0.062 Uiso 1 1 calc R U
H7B H 0.811106 0.093410 1.077143 0.062 Uiso 1 1 calc R U
H7C H 0.838663 0.381110 1.073670 0.062 Uiso 1 1 calc R U
B1 B 0.5187(2) 0.1203(4) 0.96779(13) 0.0342(5) Uani 1 1 d . .
N1 N 0.66124(15) 0.2607(3) 0.97449(10) 0.0344(4) Uani 1 1 d . .
O1 O 0.40548(12) 0.2208(2) 0.89443(8) 0.0347(4) Uani 1 1 d . .

loop_
_atom_site_aniso_label
_atom_site_aniso_U_11
_atom_site_aniso_U_22
_atom_site_aniso_U_33
_atom_site_aniso_U_23
_atom_site_aniso_U_13
_atom_site_aniso_U_12
C1 0.0250(8) 0.0391(10) 0.0354(8) -0.0037(7) -0.0005(6) 0.0021(7)
C2 0.0293(8) 0.0443(11) 0.0391(9) -0.0011(8) -0.0019(7) 0.0053(7)
C3 0.0394(10) 0.0449(11) 0.0401(10) 0.0032(8) 0.0044(8) 0.0080(7)
C4 0.0393(10) 0.0389(10) 0.0465(10) -0.0014(8) 0.0087(8) -0.0005(7)
C5 0.0269(8) 0.0448(10) 0.0426(9) -0.0054(8) 0.0023(7) -0.0017(7)
C6 0.0253(8) 0.0399(10) 0.0350(8) -0.0044(7) 0.0004(6) 0.0033(7)
C7 0.0215(8) 0.0543(12) 0.0428(10) 0.0004(8) -0.0078(7) 0.0001(7)
B1 0.0230(8) 0.0427(11) 0.0340(9) -0.0039(8) -0.0037(7) 0.0024(8)
N1 0.0213(7) 0.0436(9) 0.0348(8) -0.0015(6) -0.0053(5) 0.0008(6)
O1 0.0219(6) 0.0424(8) 0.0365(7) 0.0008(5) -0.0047(5) 0.0004(5)

loop_
_atom_type_symbol
_atom_type_description
_atom_type_scat_dispersion_real
_atom_type_scat_dispersion_imag
_atom_type_scat_source
C C 0.0181 0.0091 'International Tables Vol C Tables 4.2.6.8 and 6.1.1.4'
H H 0.0000 0.0000 'International Tables Vol C Tables 4.2.6.8 and 6.1.1.4'
B B 0.0090 0.0039 'International Tables Vol C Tables 4.2.6.8 and 6.1.1.4'
N N 0.0311 0.0180 'International Tables Vol C Tables 4.2.6.8 and 6.1.1.4'
O O 0.0492 0.0322 'International Tables Vol C Tables 4.2.6.8 and 6.1.1.4'

loop_
_geom_angle_atom_site_label_1
_geom_angle_atom_site_label_2
_geom_angle_atom_site_label_3
_geom_angle
_geom_angle_site_symmetry_3
O1 C1 C2 128.06(15) .
O1 C1 C6 110.15(15) .
C2 C1 C6 121.79(17) .
C1 C2 C3 117.32(16) .
C2 C3 C4 121.32(18) .
C5 C4 C3 121.07(18) .
C6 C5 C4 117.78(16) .
C5 C6 N1 132.31(15) .
C5 C6 C1 120.71(17) .
N1 C6 C1 106.98(15) .
O1 B1 N1 107.37(16) .
O1 B1 B1 123.79(18) 3_657
N1 B1 B1 128.84(18) 3_657
C6 N1 B1 108.23(14) .
C6 N1 C7 121.33(15) .
B1 N1 C7 130.42(16) .
C1 O1 B1 107.25(13) .

loop_
_geom_bond_atom_site_label_1
_geom_bond_atom_site_label_2
_geom_bond_distance
_geom_bond_site_symmetry_2
C1 O1 1.373(2) .
C1 C2 1.375(3) .
C1 C6 1.406(2) .
C2 C3 1.393(3) .
C3 C4 1.393(3) .
C4 C5 1.392(3) .
C5 C6 1.382(3) .
C6 N1 1.392(2) .
C7 N1 1.4539(19) .
B1 O1 1.417(2) .
B1 N1 1.420(2) .
B1 B1 1.678(4) 3_657

loop_
_geom_torsion_atom_site_label_1
_geom_torsion_atom_site_label_2
_geom_torsion_atom_site_label_3
_geom_torsion_atom_site_label_4
_geom_torsion
_geom_torsion_site_symmetry_1
O1 C1 C2 C3 178.53(16) .
C6 C1 C2 C3 -0.7(3) .
C1 C2 C3 C4 -0.3(3) .
C2 C3 C4 C5 0.7(3) .
C3 C4 C5 C6 -0.1(3) .
C4 C5 C6 N1 -179.89(17) .
C4 C5 C6 C1 -0.8(3) .
O1 C1 C6 C5 -178.06(15) .
C2 C1 C6 C5 1.3(3) .
O1 C1 C6 N1 1.20(19) .
C2 C1 C6 N1 -179.46(16) .
C5 C6 N1 B1 178.49(19) .
C1 C6 N1 B1 -0.65(19) .
C5 C6 N1 C7 -3.2(3) .
C1 C6 N1 C7 177.67(15) .
O1 B1 N1 C6 -0.10(19) .
B1 B1 N1 C6 -179.7(2) 3_657
O1 B1 N1 C7 -178.22(16) .
B1 B1 N1 C7 2.2(4) 3_657
C2 C1 O1 B1 179.45(17) .
C6 C1 O1 B1 -1.26(19) .
N1 B1 O1 C1 0.83(19) .
B1 B1 O1 C1 -179.5(2) 3_657
